data_4338875
loop_
_publ_author_name
'Liu, Hai-Yan'
'Wu, Hua'
'Ma, Jian-Fang'
'Song, Shu-Yan'
'Yang, Jin'
'Liu, Ying-Ying'
'Su, Zhong-Min'

_publ_section_title
;
 Structural study of silver(I) sulfonate complexes with pyrazine
 derivatives.
;
_journal_issue 18
_journal_name_full 'Inorganic chemistry'
_journal_page_first 7299
_journal_page_last 7311
_journal_paper_doi 10.1021/ic070147s
_journal_volume 46
_journal_year 2007
_chemical_formula_moiety 'C17 H18 Ag N3 O3 S, 2(H2 O)'
_chemical_formula_sum 'C17 H22 Ag N3 O5 S'
_chemical_formula_weight 488.31
_chemical_name_systematic
;
 ?
;
_space_group_IT_number 161
_symmetry_cell_setting trigonal
_symmetry_space_group_name_Hall 'R 3 -2"c'
_symmetry_space_group_name_H-M 'R 3 c :H'
_atom_sites_solution_hydrogens geom
_atom_sites_solution_primary direct
_atom_sites_solution_secondary difmap
_audit_creation_method SHELXL-97
_cell_angle_alpha 90.00
_cell_angle_beta 90.00
_cell_angle_gamma 120.00
_cell_formula_units_Z 18
_cell_length_a 21.902(3)
_cell_length_b 21.902(3)
_cell_length_c 20.776(4)
_cell_measurement_reflns_used 22480
_cell_measurement_temperature 293(2)
_cell_measurement_theta_max 27.5
_cell_measurement_theta_min 3.0
_cell_volume 8631(2)
_computing_cell_refinement PROCESS-AUTO
_computing_data_collection PROCESS-AUTO
_computing_data_reduction PROCESS-AUTO
_computing_structure_refinement 'SHELXL-97 (Sheldrick, 1997)'
_computing_structure_solution 'SHELXS-97 (Sheldrick, 1997)'
_diffrn_ambient_temperature 293(2)
_diffrn_detector_area_resol_mean 10.0
_diffrn_measured_fraction_theta_full 0.995
_diffrn_measured_fraction_theta_max 0.995
_diffrn_measurement_device_type 'Rigaku RAXIS-RAPID'
_diffrn_measurement_method '\w scan'
_diffrn_radiation_monochromator graphite
_diffrn_radiation_source 'fine-focus sealed tube'
_diffrn_radiation_type MoK\a
_diffrn_radiation_wavelength 0.71073
_diffrn_reflns_av_R_equivalents 0.0610
_diffrn_reflns_av_sigmaI/netI 0.0417
_diffrn_reflns_limit_h_max 28
_diffrn_reflns_limit_h_min -28
_diffrn_reflns_limit_k_max 28
_diffrn_reflns_limit_k_min -28
_diffrn_reflns_limit_l_max 26
_diffrn_reflns_limit_l_min -22
_diffrn_reflns_number 26087
_diffrn_reflns_theta_full 27.48
_diffrn_reflns_theta_max 27.48
_diffrn_reflns_theta_min 3.01
_exptl_absorpt_coefficient_mu 1.193
_exptl_absorpt_correction_T_max 0.8440
_exptl_absorpt_correction_T_min 0.8070
_exptl_absorpt_correction_type multi-scan
_exptl_absorpt_process_details
;
Higashi,T (1995) Program for absorption correction. 
Rigaku Corporation, Tokyo, Japan.
;
_exptl_crystal_colour colorless
_exptl_crystal_density_diffrn 1.691
_exptl_crystal_density_method 'not measured'
_exptl_crystal_description block
_exptl_crystal_F_000 4464
_exptl_crystal_size_max 0.216
_exptl_crystal_size_mid 0.150
_exptl_crystal_size_min 0.142
_refine_diff_density_max 0.635
_refine_diff_density_min -0.377
_refine_diff_density_rms 0.075
_refine_ls_abs_structure_details 'Flack H D (1983), Acta Cryst. A39, 876-881'
_refine_ls_abs_structure_Flack 0.00(3)
_refine_ls_extinction_method none
_refine_ls_goodness_of_fit_ref 1.079
_refine_ls_hydrogen_treatment mixed
_refine_ls_matrix_type full
_refine_ls_number_parameters 266
_refine_ls_number_reflns 4139
_refine_ls_number_restraints 4
_refine_ls_restrained_S_all 1.079
_refine_ls_R_factor_all 0.0464
_refine_ls_R_factor_gt 0.0371
_refine_ls_shift/su_max 0.001
_refine_ls_shift/su_mean 0.000
_refine_ls_structure_factor_coef Fsqd
_refine_ls_weighting_details 'calc w=1/[\s^2^(Fo^2^)+(0.0334P)^2^+13.4597P] where P=(Fo^2^+2Fc^2^)/3'
_refine_ls_weighting_scheme calc
_refine_ls_wR_factor_gt 0.0768
_refine_ls_wR_factor_ref 0.0796
_reflns_number_gt 3596
_reflns_number_total 4139
_reflns_threshold_expression >2sigma(I)
_cod_data_source_file ic070147s-file003.cif
_cod_data_source_block compound-9
_cod_original_sg_symbol_H-M R3c
_cod_database_code 4338875

loop_
_symmetry_equiv_pos_as_xyz
'x, y, z'
'-y, x-y, z'
'-x+y, -x, z'
'-x+y, y, z+1/2'
'x, x-y, z+1/2'
'-y, -x, z+1/2'
'x+2/3, y+1/3, z+1/3'
'-y+2/3, x-y+1/3, z+1/3'
'-x+y+2/3, -x+1/3, z+1/3'
'-x+y+2/3, y+1/3, z+5/6'
'x+2/3, x-y+1/3, z+5/6'
'-y+2/3, -x+1/3, z+5/6'
'x+1/3, y+2/3, z+2/3'
'-y+1/3, x-y+2/3, z+2/3'
'-x+y+1/3, -x+2/3, z+2/3'
'-x+y+1/3, y+2/3, z+7/6'
'x+1/3, x-y+2/3, z+7/6'
'-y+1/3, -x+2/3, z+7/6'

loop_
_atom_site_label
_atom_site_type_symbol
_atom_site_fract_x
_atom_site_fract_y
_atom_site_fract_z
_atom_site_U_iso_or_equiv
_atom_site_adp_type
_atom_site_occupancy
_atom_site_symmetry_multiplicity
_atom_site_calc_flag
_atom_site_refinement_flags
Ag1 Ag 0.691378(18) 1.08931(2) 0.499137(10) 0.04359(11) Uani 1 1 d .
S1 S 0.44496(6) 0.86876(7) 0.20815(6) 0.0418(3) Uani 1 1 d .
N2 N 0.45264(19) 0.9845(2) 0.39691(18) 0.0332(8) Uani 1 1 d .
N1 N 0.58091(18) 1.04863(19) 0.46186(18) 0.0326(8) Uani 1 1 d .
O3 O 0.4233(3) 0.9141(3) 0.2361(2) 0.0833(15) Uani 1 1 d .
N3 N 0.7124(2) 1.0111(2) 0.4275(2) 0.0352(9) Uani 1 1 d .
HN2 H 0.727(2) 0.987(2) 0.451(2) 0.015(10) Uiso 1 1 d .
HN1 H 0.752(2) 1.040(2) 0.4072(19) 0.012(9) Uiso 1 1 d .
C2 C 0.5251(2) 0.9879(2) 0.4841(2) 0.0339(10) Uani 1 1 d .
C11 C 0.5358(2) 0.8834(2) 0.3098(2) 0.0304(9) Uani 1 1 d .
C12 C 0.4747(2) 0.8375(2) 0.2733(2) 0.0354(10) Uani 1 1 d .
C16 C 0.6116(2) 0.8966(2) 0.4019(2) 0.0325(9) Uani 1 1 d .
H16 H 0.6217 0.8772 0.4373 0.039 Uiso 1 1 calc R
C9 C 0.6383(2) 0.9954(2) 0.3352(2) 0.0330(9) Uani 1 1 d .
H9 H 0.6675 1.0429 0.3257 0.040 Uiso 1 1 calc R
C10 C 0.5804(2) 0.9551(2) 0.2968(2) 0.0345(10) Uani 1 1 d .
H10 H 0.5709 0.9758 0.2620 0.041 Uiso 1 1 calc R
O2 O 0.5016(2) 0.9044(4) 0.1654(2) 0.105(2) Uani 1 1 d .
C17 C 0.5528(2) 0.8539(2) 0.3634(2) 0.0290(9) Uani 1 1 d .
C8 C 0.6541(2) 0.9665(2) 0.3878(2) 0.0328(9) Uani 1 1 d .
C15 C 0.5090(2) 0.7808(2) 0.3772(2) 0.0389(11) Uani 1 1 d .
H15 H 0.5194 0.7619 0.4128 0.047 Uiso 1 1 calc R
C1 C 0.4610(2) 0.9566(3) 0.4517(2) 0.0345(10) Uani 1 1 d .
C5 C 0.3970(3) 0.8893(3) 0.4764(3) 0.0490(13) Uani 1 1 d .
H5A H 0.3945 0.8923 0.5228 0.059 Uiso 1 1 calc R
H5B H 0.3546 0.8860 0.4583 0.059 Uiso 1 1 calc R
O1 O 0.3868(3) 0.8080(3) 0.1800(3) 0.118(2) Uani 1 1 d .
C4 C 0.5075(2) 1.0457(2) 0.3769(2) 0.0326(9) Uani 1 1 d .
H4 H 0.5026 1.0673 0.3403 0.039 Uiso 1 1 calc R
C3 C 0.5713(2) 1.0774(2) 0.4094(2) 0.0330(10) Uani 1 1 d .
H3 H 0.6083 1.1197 0.3941 0.040 Uiso 1 1 calc R
C13 C 0.4354(3) 0.7670(3) 0.2871(3) 0.0452(12) Uani 1 1 d .
H13 H 0.3970 0.7378 0.2614 0.054 Uiso 1 1 calc R
C14 C 0.4529(3) 0.7382(3) 0.3403(3) 0.0468(12) Uani 1 1 d .
H14 H 0.4260 0.6903 0.3497 0.056 Uiso 1 1 calc R
C6 C 0.3988(4) 0.8265(4) 0.4606(5) 0.100(3) Uani 1 1 d .
H6A H 0.3574 0.7862 0.4773 0.150 Uiso 1 1 calc R
H6B H 0.4400 0.8288 0.4791 0.150 Uiso 1 1 calc R
H6C H 0.4001 0.8224 0.4146 0.150 Uiso 1 1 calc R
C7 C 0.5374(3) 0.9584(3) 0.5440(3) 0.0546(14) Uani 1 1 d .
H7A H 0.5850 0.9882 0.5583 0.082 Uiso 1 1 calc R
H7B H 0.5296 0.9119 0.5356 0.082 Uiso 1 1 calc R
H7C H 0.5054 0.9560 0.5769 0.082 Uiso 1 1 calc R
OW1 O 0.8447(3) 1.1124(3) 0.3570(2) 0.0785(14) Uani 1 1 d .
H1B H 0.858(5) 1.161(5) 0.363(4) 0.118 Uiso 1 1 d .
H1A H 0.871(3) 1.102(3) 0.383(2) 0.032(13) Uiso 1 1 d .
OW2 O 0.9255(5) 1.0720(6) 0.4392(4) 0.140(3) Uani 1 1 d D
H2A H 0.946(6) 1.051(4) 0.423(6) 0.211 Uiso 1 1 d D
H2B H 0.949(3) 1.1121(18) 0.420(3) 0.06(2) Uiso 1 1 d D

loop_
_atom_site_aniso_label
_atom_site_aniso_U_11
_atom_site_aniso_U_22
_atom_site_aniso_U_33
_atom_site_aniso_U_23
_atom_site_aniso_U_13
_atom_site_aniso_U_12
Ag1 0.02727(16) 0.0495(2) 0.04942(19) -0.01426(18) -0.01714(15) 0.01570(16)
S1 0.0334(6) 0.0534(8) 0.0423(7) -0.0040(6) -0.0039(5) 0.0245(6)
N2 0.0261(18) 0.041(2) 0.032(2) -0.0008(16) -0.0055(16) 0.0164(16)
N1 0.0242(17) 0.038(2) 0.036(2) -0.0104(16) -0.0051(15) 0.0159(16)
O3 0.129(4) 0.119(4) 0.061(3) 0.005(3) 0.006(3) 0.106(4)
N3 0.031(2) 0.034(2) 0.036(2) -0.0056(17) -0.0041(18) 0.0134(18)
C2 0.031(2) 0.045(3) 0.031(2) -0.0023(19) 0.0003(18) 0.022(2)
C11 0.028(2) 0.030(2) 0.039(2) -0.0016(18) 0.0034(18) 0.0180(18)
C12 0.029(2) 0.041(3) 0.037(2) -0.008(2) -0.0020(19) 0.018(2)
C16 0.035(2) 0.030(2) 0.036(2) 0.0032(18) 0.0002(18) 0.0182(19)
C9 0.036(2) 0.027(2) 0.036(2) 0.0036(19) 0.0025(19) 0.0156(18)
C10 0.041(2) 0.030(2) 0.035(2) 0.0010(18) 0.002(2) 0.020(2)
O2 0.055(3) 0.210(6) 0.053(3) 0.055(3) 0.021(2) 0.069(4)
C17 0.032(2) 0.028(2) 0.028(2) 0.0007(17) 0.0056(18) 0.0149(18)
C8 0.034(2) 0.032(2) 0.034(2) -0.0054(18) 0.0019(18) 0.0178(19)
C15 0.036(2) 0.031(2) 0.048(3) 0.005(2) 0.007(2) 0.015(2)
C1 0.028(2) 0.044(3) 0.034(2) -0.003(2) -0.0027(19) 0.020(2)
C5 0.036(3) 0.051(3) 0.056(3) 0.000(2) -0.003(2) 0.019(2)
O1 0.116(5) 0.065(3) 0.144(5) -0.021(3) -0.101(4) 0.023(3)
C4 0.032(2) 0.038(2) 0.029(2) 0.0007(18) -0.0045(18) 0.019(2)
C3 0.026(2) 0.031(2) 0.040(3) -0.0024(19) -0.0011(19) 0.0132(18)
C13 0.035(3) 0.035(3) 0.055(3) -0.008(2) -0.006(2) 0.011(2)
C14 0.041(3) 0.029(2) 0.062(3) -0.005(2) 0.005(3) 0.012(2)
C6 0.065(5) 0.092(6) 0.128(7) -0.025(5) 0.004(5) 0.029(4)
C7 0.047(3) 0.060(3) 0.045(3) 0.001(3) -0.015(2) 0.018(3)
OW1 0.094(4) 0.067(3) 0.071(3) 0.009(2) 0.009(3) 0.037(3)
OW2 0.143(7) 0.168(8) 0.108(6) 0.001(6) -0.007(5) 0.076(6)

loop_
_atom_type_symbol
_atom_type_description
_atom_type_scat_dispersion_real
_atom_type_scat_dispersion_imag
_atom_type_scat_source
C C 0.0033 0.0016 'International Tables Vol C Tables 4.2.6.8 and 6.1.1.4'
H H 0.0000 0.0000 'International Tables Vol C Tables 4.2.6.8 and 6.1.1.4'
N N 0.0061 0.0033 'International Tables Vol C Tables 4.2.6.8 and 6.1.1.4'
O O 0.0106 0.0060 'International Tables Vol C Tables 4.2.6.8 and 6.1.1.4'
S S 0.1246 0.1234 'International Tables Vol C Tables 4.2.6.8 and 6.1.1.4'
Ag Ag -0.8971 1.1015 'International Tables Vol C Tables 4.2.6.8 and 6.1.1.4'

loop_
_geom_angle_atom_site_label_1
_geom_angle_atom_site_label_2
_geom_angle_atom_site_label_3
_geom_angle
_geom_angle_site_symmetry_1
_geom_angle_site_symmetry_3
N2 Ag1 N1 162.14(13) 17_564 .
N2 Ag1 N3 102.51(13) 17_564 .
N1 Ag1 N3 93.08(13) . .
O2 S1 O3 112.4(4) . .
O2 S1 O1 112.8(4) . .
O3 S1 O1 111.4(4) . .
O2 S1 C12 107.7(2) . .
O3 S1 C12 105.8(2) . .
O1 S1 C12 106.2(3) . .
C4 N2 C1 117.2(4) . .
C4 N2 Ag1 116.5(3) . 11_464
C1 N2 Ag1 126.2(3) . 11_464
C3 N1 C2 117.7(4) . .
C3 N1 Ag1 119.2(3) . .
C2 N1 Ag1 122.1(3) . .
C8 N3 Ag1 114.2(3) . .
C8 N3 HN2 112(3) . .
Ag1 N3 HN2 109(3) . .
C8 N3 HN1 116(3) . .
Ag1 N3 HN1 105(3) . .
HN2 N3 HN1 99(4) . .
N1 C2 C1 120.7(4) . .
N1 C2 C7 116.1(4) . .
C1 C2 C7 123.3(4) . .
C10 C11 C12 124.8(4) . .
C10 C11 C17 117.7(4) . .
C12 C11 C17 117.5(4) . .
C13 C12 C11 121.4(4) . .
C13 C12 S1 116.7(4) . .
C11 C12 S1 121.9(3) . .
C8 C16 C17 120.5(4) . .
C8 C16 H16 119.7 . .
C17 C16 H16 119.7 . .
C10 C9 C8 121.6(4) . .
C10 C9 H9 119.2 . .
C8 C9 H9 119.2 . .
C9 C10 C11 120.5(4) . .
C9 C10 H10 119.8 . .
C11 C10 H10 119.8 . .
C16 C17 C15 120.7(4) . .
C16 C17 C11 120.2(4) . .
C15 C17 C11 119.0(4) . .
C16 C8 C9 119.5(4) . .
C16 C8 N3 121.3(4) . .
C9 C8 N3 119.1(4) . .
C14 C15 C17 122.1(5) . .
C14 C15 H15 119.0 . .
C17 C15 H15 119.0 . .
N2 C1 C2 121.2(4) . .
N2 C1 C5 117.0(4) . .
C2 C1 C5 121.7(4) . .
C6 C5 C1 113.4(5) . .
C6 C5 H5A 108.9 . .
C1 C5 H5A 108.9 . .
C6 C5 H5B 108.9 . .
C1 C5 H5B 108.9 . .
H5A C5 H5B 107.7 . .
N2 C4 C3 121.6(4) . .
N2 C4 H4 119.2 . .
C3 C4 H4 119.2 . .
N1 C3 C4 121.4(4) . .
N1 C3 H3 119.3 . .
C4 C3 H3 119.3 . .
C12 C13 C14 120.6(5) . .
C12 C13 H13 119.7 . .
C14 C13 H13 119.7 . .
C15 C14 C13 119.3(5) . .
C15 C14 H14 120.3 . .
C13 C14 H14 120.3 . .
C5 C6 H6A 109.5 . .
C5 C6 H6B 109.5 . .
H6A C6 H6B 109.5 . .
C5 C6 H6C 109.5 . .
H6A C6 H6C 109.5 . .
H6B C6 H6C 109.5 . .
C2 C7 H7A 109.5 . .
C2 C7 H7B 109.5 . .
H7A C7 H7B 109.5 . .
C2 C7 H7C 109.5 . .
H7A C7 H7C 109.5 . .
H7B C7 H7C 109.5 . .
H1B OW1 H1A 109(6) . .
H2A OW2 H2B 98.2(15) . .

loop_
_geom_bond_atom_site_label_1
_geom_bond_atom_site_label_2
_geom_bond_distance
_geom_bond_site_symmetry_2
Ag1 N2 2.239(4) 17_564
Ag1 N1 2.257(3) .
Ag1 N3 2.481(4) .
S1 O2 1.404(4) .
S1 O3 1.421(4) .
S1 O1 1.429(5) .
S1 C12 1.781(5) .
N2 C4 1.343(6) .
N2 C1 1.346(6) .
N2 Ag1 2.239(4) 11_464
N1 C3 1.327(6) .
N1 C2 1.361(6) .
N3 C8 1.419(6) .
N3 HN2 0.89(4) .
N3 HN1 0.88(4) .
C2 C1 1.390(6) .
C2 C7 1.488(7) .
C11 C10 1.401(6) .
C11 C12 1.425(6) .
C11 C17 1.427(6) .
C12 C13 1.371(6) .
C16 C8 1.369(6) .
C16 C17 1.404(6) .
C16 H16 0.9300 .
C9 C10 1.381(6) .
C9 C8 1.390(7) .
C9 H9 0.9300 .
C10 H10 0.9300 .
C17 C15 1.424(6) .
C15 C14 1.351(7) .
C15 H15 0.9300 .
C1 C5 1.528(7) .
C5 C6 1.434(9) .
C5 H5A 0.9700 .
C5 H5B 0.9700 .
C4 C3 1.386(6) .
C4 H4 0.9300 .
C3 H3 0.9300 .
C13 C14 1.416(7) .
C13 H13 0.9300 .
C14 H14 0.9300 .
C6 H6A 0.9600 .
C6 H6B 0.9600 .
C6 H6C 0.9600 .
C7 H7A 0.9600 .
C7 H7B 0.9600 .
C7 H7C 0.9600 .
OW1 H1B 0.96(9) .
OW1 H1A 0.91(5) .
OW2 H2A 0.857(10) .
OW2 H2B 0.865(10) .

loop_
_geom_hbond_atom_site_label_D
_geom_hbond_atom_site_label_H
_geom_hbond_atom_site_label_A
_geom_hbond_distance_DH
_geom_hbond_distance_HA
_geom_hbond_distance_DA
_geom_hbond_angle_DHA
_geom_hbond_site_symmetry_A
N3 HN2 O2 0.89(4) 2.02(5) 2.902(6) 177(4) 8_665
OW2 H2B O1 0.865(10) 2.82(7) 2.878(11) 85(5) 7
OW1 H1A OW2 0.91(5) 1.99(6) 2.898(11) 176(5) .
N3 HN1 OW1 0.88(4) 2.13(4) 3.006(7) 176(4) .

loop_
_geom_torsion_atom_site_label_1
_geom_torsion_atom_site_label_2
_geom_torsion_atom_site_label_3
_geom_torsion_atom_site_label_4
_geom_torsion
_geom_torsion_site_symmetry_1
N2 Ag1 N1 C3 123.2(4) 17_564
N3 Ag1 N1 C3 -85.8(3) .
N2 Ag1 N1 C2 -68.7(6) 17_564
N3 Ag1 N1 C2 82.2(3) .
N2 Ag1 N3 C8 170.5(3) 17_564
N1 Ag1 N3 C8 -0.7(3) .
C3 N1 C2 C1 1.4(6) .
Ag1 N1 C2 C1 -166.8(3) .
C3 N1 C2 C7 -178.4(4) .
Ag1 N1 C2 C7 13.4(6) .
C10 C11 C12 C13 176.8(5) .
C17 C11 C12 C13 -2.7(6) .
C10 C11 C12 S1 -4.0(6) .
C17 C11 C12 S1 176.4(3) .
O2 S1 C12 C13 -126.5(5) .
O3 S1 C12 C13 113.2(4) .
O1 S1 C12 C13 -5.4(5) .
O2 S1 C12 C11 54.4(5) .
O3 S1 C12 C11 -66.0(5) .
O1 S1 C12 C11 175.4(5) .
C8 C9 C10 C11 -0.3(7) .
C12 C11 C10 C9 179.9(4) .
C17 C11 C10 C9 -0.6(6) .
C8 C16 C17 C15 179.0(4) .
C8 C16 C17 C11 -1.4(6) .
C10 C11 C17 C16 1.4(6) .
C12 C11 C17 C16 -179.0(4) .
C10 C11 C17 C15 -179.0(4) .
C12 C11 C17 C15 0.6(6) .
C17 C16 C8 C9 0.6(7) .
C17 C16 C8 N3 177.8(4) .
C10 C9 C8 C16 0.3(7) .
C10 C9 C8 N3 -177.0(4) .
Ag1 N3 C8 C16 -103.0(4) .
Ag1 N3 C8 C9 74.3(5) .
C16 C17 C15 C14 -178.7(4) .
C11 C17 C15 C14 1.7(6) .
C4 N2 C1 C2 -3.7(6) .
Ag1 N2 C1 C2 172.5(3) 11_464
C4 N2 C1 C5 176.5(4) .
Ag1 N2 C1 C5 -7.3(6) 11_464
N1 C2 C1 N2 1.6(7) .
C7 C2 C1 N2 -178.7(5) .
N1 C2 C1 C5 -178.7(4) .
C7 C2 C1 C5 1.1(7) .
N2 C1 C5 C6 99.5(6) .
C2 C1 C5 C6 -80.3(7) .
C1 N2 C4 C3 3.0(6) .
Ag1 N2 C4 C3 -173.5(3) 11_464
C2 N1 C3 C4 -2.0(6) .
Ag1 N1 C3 C4 166.5(3) .
N2 C4 C3 N1 -0.2(7) .
C11 C12 C13 C14 2.6(7) .
S1 C12 C13 C14 -176.5(4) .
C17 C15 C14 C13 -1.9(7) .
C12 C13 C14 C15 -0.3(8) .
